data_7251586
loop_
_publ_author_name
'Chang, Hong'
'Zhuang, Shiyi'
'Wang, Jie'
'Dong, Mengmeng'
'Liu, Chenjiang'
'Jin, Weiwei'

_publ_section_title
;
 Electrochemical radical borylation of N-heterocycles with NHC-boranes:
 efficient access to the B--N bond
;
_journal_issue 8
_journal_name_full 'Green Chemistry'
_journal_page_first 3541
_journal_page_last 3548
_journal_paper_doi 10.1039/D5GC06005B
_journal_volume 28
_journal_year 2026
_chemical_formula_moiety 'C12 H15 B N6'
_chemical_formula_sum 'C12 H15 B N6'
_chemical_formula_weight 254.11
_space_group_crystal_system monoclinic
_space_group_IT_number 14
_space_group_name_Hall '-P 2ybc'
_space_group_name_H-M_alt 'P 1 21/c 1'
_atom_sites_solution_hydrogens mixed
_atom_sites_solution_primary dual
_audit_creation_date 2024-12-20
_audit_creation_method
; 
Olex2 1.2 
(compiled 2018.05.29 svn.r3508 for OlexSys, GUI svn.r5506) 
;
_audit_update_record
;
2024-12-24 deposited with the CCDC.	2026-01-28 downloaded from the CCDC.
;
_cell_angle_alpha 90
_cell_angle_beta 109.537(3)
_cell_angle_gamma 90
_cell_formula_units_Z 4
_cell_length_a 15.699(3)
_cell_length_b 6.1877(13)
_cell_length_c 14.634(3)
_cell_measurement_reflns_used 5139
_cell_measurement_temperature 293(1)
_cell_measurement_theta_max 30.87
_cell_measurement_theta_min 2.33
_cell_volume 1339.7(5)
_computing_cell_refinement 'SAINT v7.68A (Bruker, 2009)'
_computing_data_collection 'Bruker APEX2'
_computing_data_reduction 'SAINT v7.68A (Bruker, 2009)'
_computing_molecular_graphics 'Olex2 (Dolomanov et al., 2009)'
_computing_publication_material 'Olex2 (Dolomanov et al., 2009)'
_computing_structure_refinement 'XL (Sheldrick, 2008)'
_computing_structure_solution 'ShelXT (Sheldrick, 2015)'
_diffrn_ambient_temperature 293(1)
_diffrn_measured_fraction_theta_full 0.998
_diffrn_measured_fraction_theta_max 0.973
_diffrn_measurement_device_type 'Bruker APEX-II CCD'
_diffrn_measurement_method '\f and \w scans'
_diffrn_radiation_monochromator graphite
_diffrn_radiation_type MoK\a
_diffrn_radiation_wavelength 0.71073
_diffrn_reflns_av_R_equivalents 0.0286
_diffrn_reflns_av_unetI/netI 0.0283
_diffrn_reflns_Laue_measured_fraction_full 0.998
_diffrn_reflns_Laue_measured_fraction_max 0.973
_diffrn_reflns_limit_h_max 22
_diffrn_reflns_limit_h_min -22
_diffrn_reflns_limit_k_max 8
_diffrn_reflns_limit_k_min -8
_diffrn_reflns_limit_l_max 20
_diffrn_reflns_limit_l_min -21
_diffrn_reflns_number 13686
_diffrn_reflns_point_group_measured_fraction_full 0.998
_diffrn_reflns_point_group_measured_fraction_max 0.973
_diffrn_reflns_theta_full 25.242
_diffrn_reflns_theta_max 31.421
_diffrn_reflns_theta_min 2.753
_diffrn_standards_number 0
_exptl_absorpt_coefficient_mu 0.081
_exptl_absorpt_correction_T_max 0.7462
_exptl_absorpt_correction_T_min 0.6841
_exptl_absorpt_correction_type multi-scan
_exptl_absorpt_process_details 'SADABS-2008/1 (Bruker,2008)'
_exptl_crystal_colour colourless
_exptl_crystal_colour_primary colourless
_exptl_crystal_density_diffrn 1.260
_exptl_crystal_description block
_exptl_crystal_F_000 536
_exptl_crystal_size_max 0.2
_exptl_crystal_size_mid 0.15
_exptl_crystal_size_min 0.12
_refine_diff_density_max 0.272
_refine_diff_density_min -0.229
_refine_diff_density_rms 0.045
_refine_ls_extinction_method none
_refine_ls_goodness_of_fit_ref 1.029
_refine_ls_hydrogen_treatment mixed
_refine_ls_matrix_type full
_refine_ls_number_parameters 180
_refine_ls_number_reflns 4309
_refine_ls_number_restraints 0
_refine_ls_restrained_S_all 1.029
_refine_ls_R_factor_all 0.0655
_refine_ls_R_factor_gt 0.0479
_refine_ls_shift/su_max 0.001
_refine_ls_shift/su_mean 0.000
_refine_ls_structure_factor_coef Fsqd
_refine_ls_weighting_details 'w=1/[\s^2^(Fo^2^)+(0.0917P)^2^+0.1120P] where P=(Fo^2^+2Fc^2^)/3'
_refine_ls_weighting_scheme calc
_refine_ls_wR_factor_gt 0.1389
_refine_ls_wR_factor_ref 0.1551
_reflns_Friedel_coverage 0.000
_reflns_number_gt 3185
_reflns_number_total 4309
_reflns_threshold_expression 'I > 2\s(I)'
_cod_data_source_file d5gc06005b2.cif
_cod_data_source_block y_CCDC1
_cod_depositor_comments 'Adding full bibliography for 7251584--7251586.cif.'
_cod_database_code 7251586
_shelx_shelxl_version_number 2014/7
_shelx_space_group_comment
; 
The symmetry employed for this shelxl refinement is uniquely defined 
by the following loop, which should always be used as a source of 
symmetry information in preference to the above space-group names. 
They are only intended as comments. 
;
_shelx_estimated_absorpt_t_max 0.990
_shelx_estimated_absorpt_t_min 0.984
_olex2_refinement_description
; 
1. Fixed Uiso 
 At 1.2 times of: 
  All C(H) groups 
 At 1.5 times of: 
  All B(H,H) groups, All C(H,H,H) groups 
2.a Aromatic/amide H refined with riding coordinates: 
 C2(H2), C3(H3), C4(H4), C5(H5), C6(H6), C9(H9), C10(H10) 
2.b Idealised Me refined as rotating group: 
 C11(H11A,H11B,H11C), C12(H12A,H12B,H12C) 
;
_olex2_submission_special_instructions 'No special instructions were received'

loop_
_space_group_symop_operation_xyz
'x, y, z'
'-x, y+1/2, -z+1/2'
'-x, -y, -z'
'x, -y-1/2, z-1/2'

loop_
_atom_site_label
_atom_site_type_symbol
_atom_site_fract_x
_atom_site_fract_y
_atom_site_fract_z
_atom_site_U_iso_or_equiv
_atom_site_adp_type
_atom_site_occupancy
_atom_site_site_symmetry_order
_atom_site_calc_flag
_atom_site_refinement_flags_posn
_atom_site_refinement_flags_adp
_atom_site_refinement_flags_occupancy
_atom_site_disorder_assembly
_atom_site_disorder_group
B1 B 0.76211(8) 0.8147(2) 0.70886(9) 0.0382(3) Uani 1 1 d . . . . .
H1A H 0.6890(9) 0.807(3) 0.6595(11) 0.057 Uiso 1 1 d R . . . .
H1B H 0.7818(10) 0.984(3) 0.7370(11) 0.057 Uiso 1 1 d R . . . .
C1 C 0.65142(7) 0.74118(18) 0.86373(7) 0.0349(2) Uani 1 1 d . . . . .
C2 C 0.62881(8) 0.94729(19) 0.82509(8) 0.0410(3) Uani 1 1 d . . . . .
H2 H 0.6651 1.0163 0.7952 0.049 Uiso 1 1 calc R . . . .
C3 C 0.55222(8) 1.0502(2) 0.83109(9) 0.0485(3) Uani 1 1 d . . . . .
H3 H 0.5374 1.1876 0.8048 0.058 Uiso 1 1 calc R . . . .
C4 C 0.49819(9) 0.9511(3) 0.87543(10) 0.0572(4) Uani 1 1 d . . . . .
H4 H 0.4469 1.0207 0.8789 0.069 Uiso 1 1 calc R . . . .
C5 C 0.52040(9) 0.7474(3) 0.91490(11) 0.0607(4) Uani 1 1 d . . . . .
H5 H 0.4840 0.6803 0.9452 0.073 Uiso 1 1 calc R . . . .
C6 C 0.59647(8) 0.6429(2) 0.90960(9) 0.0474(3) Uani 1 1 d . . . . .
H6 H 0.6112 0.5062 0.9368 0.057 Uiso 1 1 calc R . . . .
C7 C 0.73172(7) 0.62510(17) 0.85972(7) 0.0337(2) Uani 1 1 d . . . . .
C8 C 0.82266(6) 0.73276(18) 0.64621(7) 0.0349(2) Uani 1 1 d . . . . .
C9 C 0.92609(8) 0.7126(2) 0.57211(9) 0.0493(3) Uani 1 1 d . . . . .
H9 H 0.9756 0.7456 0.5534 0.059 Uiso 1 1 calc R . . . .
C10 C 0.86989(8) 0.5448(2) 0.54171(9) 0.0477(3) Uani 1 1 d . . . . .
H10 H 0.8731 0.4388 0.4979 0.057 Uiso 1 1 calc R . . . .
C11 C 0.93975(9) 1.0235(2) 0.68573(14) 0.0636(4) Uani 1 1 d . . . . .
H11A H 0.9225 1.1434 0.6418 0.095 Uiso 1 1 calc GR . . . .
H11B H 1.0042 1.0061 0.7069 0.095 Uiso 1 1 calc GR . . . .
H11C H 0.9211 1.0501 0.7408 0.095 Uiso 1 1 calc GR . . . .
C12 C 0.73306(8) 0.4057(2) 0.57665(10) 0.0492(3) Uani 1 1 d . . . . .
H12A H 0.7393 0.3426 0.6385 0.074 Uiso 1 1 calc GR . . . .
H12B H 0.7355 0.2940 0.5321 0.074 Uiso 1 1 calc GR . . . .
H12C H 0.6762 0.4796 0.5522 0.074 Uiso 1 1 calc GR . . . .
N1 N 0.77723(5) 0.65726(15) 0.79748(6) 0.0346(2) Uani 1 1 d . . . . .
N2 N 0.84670(7) 0.51509(18) 0.82198(8) 0.0465(3) Uani 1 1 d . . . . .
N3 N 0.84241(7) 0.4029(2) 0.89569(8) 0.0530(3) Uani 1 1 d . . . . .
N4 N 0.77136(7) 0.46667(18) 0.92101(7) 0.0463(3) Uani 1 1 d . . . . .
N5 N 0.89640(6) 0.82715(16) 0.63661(7) 0.0406(2) Uani 1 1 d . . . . .
N6 N 0.80640(6) 0.55892(16) 0.58761(7) 0.0386(2) Uani 1 1 d . . . . .

loop_
_atom_site_aniso_label
_atom_site_aniso_U_11
_atom_site_aniso_U_22
_atom_site_aniso_U_33
_atom_site_aniso_U_23
_atom_site_aniso_U_13
_atom_site_aniso_U_12
B1 0.0405(6) 0.0405(6) 0.0390(6) 0.0044(5) 0.0205(5) 0.0043(5)
C1 0.0352(4) 0.0402(5) 0.0323(5) -0.0031(4) 0.0151(4) 0.0001(4)
C2 0.0446(5) 0.0415(6) 0.0411(6) 0.0001(4) 0.0198(4) 0.0047(4)
C3 0.0498(6) 0.0518(7) 0.0444(6) -0.0020(5) 0.0163(5) 0.0147(5)
C4 0.0452(6) 0.0779(10) 0.0545(7) -0.0043(7) 0.0249(6) 0.0146(6)
C5 0.0538(7) 0.0788(10) 0.0648(8) 0.0048(8) 0.0399(6) 0.0024(7)
C6 0.0482(6) 0.0533(7) 0.0494(7) 0.0049(5) 0.0279(5) 0.0012(5)
C7 0.0353(4) 0.0353(5) 0.0328(5) 0.0010(4) 0.0145(4) -0.0004(4)
C8 0.0337(4) 0.0388(5) 0.0341(5) 0.0044(4) 0.0138(4) 0.0012(4)
C9 0.0432(6) 0.0615(8) 0.0531(7) 0.0079(6) 0.0292(5) 0.0059(5)
C10 0.0489(6) 0.0589(8) 0.0428(6) 0.0008(5) 0.0254(5) 0.0089(5)
C11 0.0480(7) 0.0524(8) 0.0930(11) -0.0092(8) 0.0269(7) -0.0129(6)
C12 0.0474(6) 0.0507(7) 0.0512(7) -0.0076(5) 0.0189(5) -0.0092(5)
N1 0.0320(4) 0.0388(5) 0.0355(4) 0.0022(3) 0.0146(3) 0.0033(3)
N2 0.0416(5) 0.0533(6) 0.0481(6) 0.0094(5) 0.0198(4) 0.0145(4)
N3 0.0537(6) 0.0558(6) 0.0528(6) 0.0148(5) 0.0220(5) 0.0183(5)
N4 0.0506(5) 0.0472(6) 0.0447(5) 0.0117(4) 0.0208(4) 0.0091(4)
N5 0.0345(4) 0.0450(5) 0.0460(5) 0.0044(4) 0.0182(4) -0.0002(4)
N6 0.0378(4) 0.0451(5) 0.0362(4) -0.0013(4) 0.0169(3) 0.0005(4)

loop_
_atom_type_symbol
_atom_type_description
_atom_type_scat_dispersion_real
_atom_type_scat_dispersion_imag
_atom_type_scat_source
C C 0.0033 0.0016 'International Tables Vol C Tables 4.2.6.8 and 6.1.1.4'
H H 0.0000 0.0000 'International Tables Vol C Tables 4.2.6.8 and 6.1.1.4'
B B 0.0013 0.0007 'International Tables Vol C Tables 4.2.6.8 and 6.1.1.4'
N N 0.0061 0.0033 'International Tables Vol C Tables 4.2.6.8 and 6.1.1.4'

loop_
_geom_angle_atom_site_label_1
_geom_angle_atom_site_label_2
_geom_angle_atom_site_label_3
_geom_angle
_geom_angle_site_symmetry_1
_geom_angle_site_symmetry_3
_geom_angle_publ_flag
N1 B1 C8 108.62(9) . . ?
C2 C1 C6 118.65(10) . . ?
C2 C1 C7 122.50(9) . . ?
C6 C1 C7 118.84(10) . . ?
C3 C2 C1 120.18(11) . . ?
C4 C3 C2 120.65(12) . . ?
C3 C4 C5 119.71(11) . . ?
C4 C5 C6 120.34(12) . . ?
C5 C6 C1 120.46(13) . . ?
N1 C7 C1 127.66(9) . . ?
N4 C7 C1 123.10(9) . . ?
N4 C7 N1 109.24(9) . . ?
N5 C8 B1 128.03(10) . . ?
N5 C8 N6 105.49(9) . . ?
N6 C8 B1 126.39(9) . . ?
C10 C9 N5 106.85(10) . . ?
C9 C10 N6 107.02(11) . . ?
C7 N1 B1 132.84(9) . . ?
C7 N1 N2 106.72(9) . . ?
N2 N1 B1 120.43(9) . . ?
N3 N2 N1 107.79(9) . . ?
N2 N3 N4 110.38(10) . . ?
C7 N4 N3 105.88(9) . . ?
C8 N5 C9 110.34(10) . . ?
C8 N5 C11 125.88(10) . . ?
C9 N5 C11 123.78(11) . . ?
C8 N6 C10 110.31(10) . . ?
C8 N6 C12 124.35(9) . . ?
C10 N6 C12 125.33(11) . . ?

loop_
_geom_bond_atom_site_label_1
_geom_bond_atom_site_label_2
_geom_bond_distance
_geom_bond_site_symmetry_2
_geom_bond_publ_flag
B1 C8 1.6077(16) . ?
B1 N1 1.5754(15) . ?
C1 C2 1.3921(16) . ?
C1 C6 1.3971(15) . ?
C1 C7 1.4690(14) . ?
C2 C3 1.3892(16) . ?
C3 C4 1.373(2) . ?
C4 C5 1.382(2) . ?
C5 C6 1.3829(17) . ?
C7 N1 1.3472(13) . ?
C7 N4 1.3340(14) . ?
C8 N5 1.3452(13) . ?
C8 N6 1.3458(15) . ?
C9 C10 1.338(2) . ?
C9 N5 1.3803(16) . ?
C10 N6 1.3784(14) . ?
C11 N5 1.4589(17) . ?
C12 N6 1.4583(15) . ?
N1 N2 1.3529(12) . ?
N2 N3 1.3035(15) . ?
N3 N4 1.3468(14) . ?
